data_9001928
loop_
_publ_author_name
'Evans, B. W.'
'Yang, H.'

_publ_section_title
;
 Fe-Mg order-disorder in tremolite-actinolite-ferro-actinolite at ambient
 and high temperature
 Sample: 11B, from Luce Lake, Labrador, Canada in an iron formation
;
_journal_name_full 'American Mineralogist'
_journal_page_first 458
_journal_page_last 475
_journal_volume 83
_journal_year 1998
_chemical_formula_sum
;Al0.008 Ca1.838 Cl0.036 F0.038 Fe2.762 H1.854 Mg2.336 Mn0.024 Na0.036 O23.926
 Si8
;
_chemical_name_mineral Actinolite
_space_group_IT_number 12
_symmetry_space_group_name_Hall '-C 2y'
_symmetry_space_group_name_H-M 'C 1 2/m 1'
_cell_angle_alpha 90
_cell_angle_beta 104.54
_cell_angle_gamma 90
_cell_length_a 9.891
_cell_length_b 18.190
_cell_length_c 5.297
_cell_formula_units_Z 2
_cell_volume 922.499
_database_code_amcsd 0001989
_exptl_crystal_density_diffrn 3.234
_cod_original_formula_sum 'Fe2.762 Mn.024 Mg2.336 Al.008 Ca1.838 Na.036 Si8 H1.854 O23.926 F.038 Cl.036'
_cod_database_code 9001928

loop_
_space_group_symop_operation_xyz
x,y,z
1/2+x,1/2+y,z
x,-y,z
1/2+x,1/2-y,z
-x,y,-z
1/2-x,1/2+y,-z
-x,-y,-z
1/2-x,1/2-y,-z

loop_
_atom_site_aniso_label
_atom_site_aniso_U_11
_atom_site_aniso_U_22
_atom_site_aniso_U_33
_atom_site_aniso_U_12
_atom_site_aniso_U_13
_atom_site_aniso_U_23
Fe1 0.01022 0.00503 0.00666 0.00000 0.00298 0.00000
Mn1 0.01022 0.00503 0.00666 0.00000 0.00298 0.00000
Mg1 0.01022 0.00503 0.00666 0.00000 0.00298 0.00000
Fe2 0.00975 0.00503 0.00626 0.00000 0.00199 0.00000
Mn2 0.00975 0.00503 0.00626 0.00000 0.00199 0.00000
Mg2 0.00975 0.00503 0.00626 0.00000 0.00199 0.00000
Al2 0.00975 0.00503 0.00626 0.00000 0.00199 0.00000
Fe3 0.00882 0.00168 0.00519 0.00000 0.00149 0.00000
Mg3 0.00882 0.00168 0.00519 0.00000 0.00149 0.00000
Fe4 0.01347 0.01173 0.01252 0.00000 0.00746 0.00000
Mn4 0.01347 0.01173 0.01252 0.00000 0.00746 0.00000
Ca4 0.01347 0.01173 0.01252 0.00000 0.00746 0.00000
Na4 0.01347 0.01173 0.01252 0.00000 0.00746 0.00000
Si1 0.00697 0.00335 0.00546 -0.00088 0.00149 0.00000
Al1 0.00697 0.00335 0.00546 -0.00088 0.00149 0.00000
Si2 0.00743 0.00335 0.00546 -0.00088 0.00149 0.00000
O1 0.00697 0.00503 0.00772 0.00000 0.00025 0.00000
O2 0.00882 0.00670 0.00613 0.00000 0.00050 0.00094
O3 0.01022 0.01006 0.01159 0.00000 0.00298 0.00000
F3 0.01022 0.01006 0.01159 0.00000 0.00298 0.00000
Cl3 0.01022 0.01006 0.01159 0.00000 0.00298 0.00000
O4 0.01300 0.00503 0.01185 -0.00353 0.00323 0.00000
O5 0.01115 0.00670 0.00772 0.00000 0.00124 0.00378
O6 0.01022 0.00838 0.00613 0.00088 0.00149 -0.00283
O7 0.01486 0.00168 0.01518 0.00000 0.00522 0.00000

loop_
_atom_site_label
_atom_site_fract_x
_atom_site_fract_y
_atom_site_fract_z
_atom_site_occupancy
Fe1 0.00000 0.08880 0.50000 0.56400
Mn1 0.00000 0.08880 0.50000 0.00300
Mg1 0.00000 0.08880 0.50000 0.43300
Fe2 0.00000 0.17850 0.00000 0.50000
Mn2 0.00000 0.17850 0.00000 0.00800
Mg2 0.00000 0.17850 0.00000 0.49000
Al2 0.00000 0.17850 0.00000 0.00200
Fe3 0.00000 0.00000 0.00000 0.51000
Mg3 0.00000 0.00000 0.00000 0.49000
Fe4 0.00000 0.27670 0.50000 0.06200
Mn4 0.00000 0.27670 0.50000 0.00100
Ca4 0.00000 0.27670 0.50000 0.91900
Na4 0.00000 0.27670 0.50000 0.01800
Si1 0.27970 0.08390 0.29360 0.99900
Al1 0.27970 0.08390 0.29360 0.00100
Si2 0.28910 0.17020 0.80130 1.00000
H 0.19100 0.00000 0.73600 0.92700
O1 0.11250 0.08720 0.21440 1.00000
O2 0.12120 0.17280 0.72290 1.00000
O3 0.11170 0.00000 0.71480 0.96300
F3 0.11170 0.00000 0.71480 0.01900
Cl3 0.11170 0.00000 0.71480 0.01800
O4 0.36730 0.24580 0.79120 1.00000
O5 0.34520 0.13240 0.09350 1.00000
O6 0.34270 0.11860 0.58350 1.00000
O7 0.33490 0.00000 0.29170 1.00000

loop_
_cod_related_entry_id
_cod_related_entry_database
_cod_related_entry_code
1 AMCSD 0001989
